data_2013717
loop_
_publ_author_name
'Rita Song'
'Kwan Mook Kim'
'Youn Soo Sohn'

_publ_section_title
;Bis[(2,2-dimethyl-1,3-propanediamine-\k^2^<i>N</i>,<i>N</i>')(piperidine-2-carboxylato-\k^2^<i>N</i>,<i>O</i>)platinum(II)]
 sulfate
;
_journal_issue 12
_journal_name_full 'Acta Crystallographica Section C'
_journal_page_first m555
_journal_page_last m557
_journal_paper_doi 10.1107/S0108270103025678
_journal_volume 59
_journal_year 2003
_chemical_formula_iupac '[Pt(C5 H14 N2)(C6 H10 N O2)]2 S O4'
_chemical_formula_moiety '2C11 H24 N3 O2 Pt 1+, O4 S 2-'
_chemical_formula_sum 'C22 H48 N6 O8 Pt2 S'
_chemical_formula_weight 946.90
_chemical_name_systematic
;
Bis[(2,2-Dimethyl-1,3-propanediamine-\k^2^N,N')(piperidine-2-carboxylato-
\k^2^N,O)platinum(II)] sulfate
;
_space_group_IT_number 2
_symmetry_cell_setting triclinic
_symmetry_space_group_name_Hall '-P 1'
_symmetry_space_group_name_H-M 'P -1'
_atom_sites_solution_hydrogens geom
_atom_sites_solution_primary direct
_atom_sites_solution_secondary difmap
_audit_creation_method SHELXL-97
_cell_angle_alpha 101.882(14)
_cell_angle_beta 91.135(13)
_cell_angle_gamma 95.216(12)
_cell_formula_units_Z 2
_cell_length_a 6.0043(13)
_cell_length_b 11.0480(18)
_cell_length_c 23.763(3)
_cell_measurement_reflns_used 25
_cell_measurement_temperature 293(2)
_cell_measurement_theta_max 14.25
_cell_measurement_theta_min 10.45
_cell_volume 1535.0(5)
_computing_cell_refinement CD4CA0
_computing_data_collection 'CD4CA0 (Enraf--Nonius, 1989)'
_computing_data_reduction 'CADDAT (Enraf-Nonius, 1989)'
_computing_molecular_graphics 'Ortep-3 for window (Farrugia, 1998)'
_computing_publication_material SHELXL97
_computing_structure_refinement 'SHELXL97 (Sheldrick, 1997)'
_computing_structure_solution 'SHELXS97 (Sheldrick, 1997)'
_diffrn_ambient_temperature 293(2)
_diffrn_measured_fraction_theta_full 0.995
_diffrn_measured_fraction_theta_max 0.995
_diffrn_measurement_device_type 'Enraf--Nonius CAD-4'
_diffrn_measurement_method \w/2\q
_diffrn_radiation_monochromator graphite
_diffrn_radiation_source 'fine-focus sealed tube'
_diffrn_radiation_type MoK\a
_diffrn_radiation_wavelength 0.71073
_diffrn_reflns_av_R_equivalents 0.0206
_diffrn_reflns_av_sigmaI/netI 0.0426
_diffrn_reflns_limit_h_max 7
_diffrn_reflns_limit_h_min 0
_diffrn_reflns_limit_k_max 13
_diffrn_reflns_limit_k_min -13
_diffrn_reflns_limit_l_max 28
_diffrn_reflns_limit_l_min -28
_diffrn_reflns_number 5955
_diffrn_reflns_theta_full 25.01
_diffrn_reflns_theta_max 25.01
_diffrn_reflns_theta_min 0.88
_diffrn_standards_decay_% 0
_diffrn_standards_interval_time 3600
_diffrn_standards_number 3
_exptl_absorpt_coefficient_mu 9.224
_exptl_absorpt_correction_T_max 0.33
_exptl_absorpt_correction_T_min 0.12
_exptl_absorpt_correction_type empirical
_exptl_absorpt_process_details '(CADDAT; Enraf--Nonius, 1989)'
_exptl_crystal_colour 'pale yellow'
_exptl_crystal_density_diffrn 2.049
_exptl_crystal_density_method 'not measured'
_exptl_crystal_description block
_exptl_crystal_F_000 916
_exptl_crystal_size_max 0.25
_exptl_crystal_size_mid 0.2
_exptl_crystal_size_min 0.12
_refine_diff_density_max 0.737
_refine_diff_density_min -0.733
_refine_ls_extinction_method none
_refine_ls_goodness_of_fit_ref 1.090
_refine_ls_hydrogen_treatment constr
_refine_ls_matrix_type full
_refine_ls_number_parameters 352
_refine_ls_number_reflns 5387
_refine_ls_number_restraints 0
_refine_ls_restrained_S_all 1.090
_refine_ls_R_factor_all 0.0460
_refine_ls_R_factor_gt 0.0267
_refine_ls_shift/su_max 0.001
_refine_ls_shift/su_mean 0.000
_refine_ls_structure_factor_coef Fsqd
_refine_ls_weighting_details 'calc w=1/[\s^2^(Fo^2^)+(0.0187P)^2^+2.3696P] where P=(Fo^2^+2Fc^2^)/3'
_refine_ls_weighting_scheme calc
_refine_ls_wR_factor_gt 0.0599
_refine_ls_wR_factor_ref 0.0645
_reflns_number_gt 4241
_reflns_number_total 5387
_reflns_threshold_expression I>2\s(I)
_cod_data_source_file ta1426.cif
_cod_data_source_block I
_cod_original_sg_symbol_H-M P-1
_cod_original_formula_sum 'C22 H48 N6 O8 Pt2 S1'
_cod_database_code 2013717
_cod_database_fobs_code 2013717

loop_
_symmetry_equiv_pos_as_xyz
'x, y, z'
'-x, -y, -z'

loop_
_atom_site_label
_atom_site_fract_x
_atom_site_fract_y
_atom_site_fract_z
_atom_site_U_iso_or_equiv
_atom_site_adp_type
_atom_site_calc_flag
_atom_site_refinement_flags
_atom_site_occupancy
_atom_site_disorder_assembly
_atom_site_disorder_group
_atom_site_type_symbol
Pt1 0.18372(4) 0.098463(19) 0.101509(9) 0.02370(7) Uani d . 1 . . Pt
Pt2 0.20426(4) 0.41393(2) 0.399760(10) 0.03048(8) Uani d . 1 . . Pt
N1 0.3085(8) 0.2795(4) 0.1227(2) 0.0262(11) Uani d . 1 . . N
H1D 0.3543 0.2977 0.1605 0.031 Uiso calc R 1 . . H
N2 0.0822(9) 0.0971(4) 0.1822(2) 0.0292(11) Uani d . 1 . . N
H2D 0.1895 0.1416 0.2069 0.035 Uiso calc R 1 . . H
H2E -0.0408 0.1383 0.1871 0.035 Uiso calc R 1 . . H
N3 0.0665(9) -0.0819(4) 0.0676(2) 0.0318(12) Uani d . 1 . . N
H3D -0.0576 -0.0801 0.0461 0.038 Uiso calc R 1 . . H
H3E 0.1691 -0.1142 0.0433 0.038 Uiso calc R 1 . . H
N4 -0.0457(9) 0.2747(5) 0.3934(2) 0.0329(12) Uani d . 1 . . N
H4D -0.1626 0.2916 0.3723 0.039 Uiso calc R 1 . . H
N5 0.1344(9) 0.4512(5) 0.3224(2) 0.0357(13) Uani d . 1 . . N
H5D 0.2420 0.4239 0.2985 0.043 Uiso calc R 1 . . H
H5E 0.0046 0.4071 0.3083 0.043 Uiso calc R 1 . . H
N6 0.4705(9) 0.5449(5) 0.4073(2) 0.0373(13) Uani d . 1 . . N
H6D 0.5340 0.5556 0.4428 0.045 Uiso calc R 1 . . H
H6E 0.5723 0.5159 0.3819 0.045 Uiso calc R 1 . . H
O1 0.3039(7) 0.1158(4) 0.02385(17) 0.0330(10) Uani d . 1 . . O
O2 0.5715(9) 0.2254(4) -0.0124(2) 0.0481(13) Uani d . 1 . . O
O3 0.2574(8) 0.3715(5) 0.4781(2) 0.0453(12) Uani d . 1 . . O
O4 0.0935(10) 0.2682(5) 0.5393(2) 0.0595(15) Uani d . 1 . . O
C1 0.4596(11) 0.2075(5) 0.0277(3) 0.0305(14) Uani d . 1 . . C
C2 0.5075(10) 0.2902(5) 0.0873(3) 0.0308(14) Uani d . 1 . . C
H2 0.6280 0.2556 0.1054 0.037 Uiso calc R 1 . . H
C3 0.5917(12) 0.4244(6) 0.0863(3) 0.0399(16) Uani d . 1 . . C
H3A 0.6640 0.4635 0.1232 0.048 Uiso calc R 1 . . H
H3B 0.7024 0.4247 0.0571 0.048 Uiso calc R 1 . . H
C4 0.4042(13) 0.4989(6) 0.0737(3) 0.0474(19) Uani d . 1 . . C
H4A 0.4629 0.5843 0.0753 0.057 Uiso calc R 1 . . H
H4B 0.3400 0.4647 0.0354 0.057 Uiso calc R 1 . . H
C5 0.2263(12) 0.4953(6) 0.1170(3) 0.0434(17) Uani d . 1 . . C
H5A 0.1074 0.5439 0.1090 0.052 Uiso calc R 1 . . H
H5B 0.2895 0.5313 0.1554 0.052 Uiso calc R 1 . . H
C6 0.1314(11) 0.3609(6) 0.1143(3) 0.0349(15) Uani d . 1 . . C
H6A 0.0223 0.3593 0.1438 0.042 Uiso calc R 1 . . H
H6B 0.0549 0.3285 0.0772 0.042 Uiso calc R 1 . . H
C7 0.0304(12) -0.0214(6) 0.1998(3) 0.0346(15) Uani d . 1 . . C
H7A -0.0430 -0.0055 0.2363 0.041 Uiso calc R 1 . . H
H7B 0.1700 -0.0552 0.2063 0.041 Uiso calc R 1 . . H
C8 -0.1165(12) -0.1186(6) 0.1576(3) 0.0390(16) Uani d . 1 . . C
C9 -0.3288(12) -0.0673(8) 0.1410(4) 0.062(2) Uani d . 1 . . C
H9A -0.4056 -0.0352 0.1751 0.093 Uiso calc R 1 . . H
H9B -0.4241 -0.1325 0.1166 0.093 Uiso calc R 1 . . H
H9C -0.2910 -0.0019 0.1208 0.093 Uiso calc R 1 . . H
C10 -0.1765(19) -0.2271(7) 0.1879(4) 0.080(3) Uani d . 1 . . C
H10A -0.2598 -0.1986 0.2213 0.120 Uiso calc R 1 . . H
H10B -0.0417 -0.2577 0.1993 0.120 Uiso calc R 1 . . H
H10C -0.2655 -0.2927 0.1620 0.120 Uiso calc R 1 . . H
C11 0.0107(12) -0.1712(5) 0.1049(3) 0.0349(15) Uani d . 1 . . C
H11A 0.1483 -0.1991 0.1175 0.042 Uiso calc R 1 . . H
H11B -0.0785 -0.2432 0.0825 0.042 Uiso calc R 1 . . H
C12 0.0892(12) 0.3028(7) 0.4939(3) 0.0406(16) Uani d . 1 . . C
C13 -0.1169(12) 0.2758(6) 0.4531(3) 0.0381(16) Uani d . 1 . . C
H13 -0.2070 0.3461 0.4638 0.046 Uiso calc R 1 . . H
C14 -0.2655(14) 0.1594(7) 0.4580(3) 0.056(2) Uani d . 1 . . C
H14A -0.2783 0.1569 0.4984 0.068 Uiso calc R 1 . . H
H14B -0.4142 0.1646 0.4425 0.068 Uiso calc R 1 . . H
C15 -0.1799(17) 0.0399(7) 0.4270(4) 0.066(3) Uani d . 1 . . C
H15A -0.0420 0.0274 0.4460 0.079 Uiso calc R 1 . . H
H15B -0.2890 -0.0296 0.4285 0.079 Uiso calc R 1 . . H
C16 -0.1383(16) 0.0447(7) 0.3654(3) 0.057(2) Uani d . 1 . . C
H16A -0.2769 0.0536 0.3456 0.068 Uiso calc R 1 . . H
H16B -0.0808 -0.0316 0.3460 0.068 Uiso calc R 1 . . H
C17 0.0322(13) 0.1558(6) 0.3644(3) 0.0461(18) Uani d . 1 . . C
H17A 0.1714 0.1442 0.3831 0.055 Uiso calc R 1 . . H
H17B 0.0621 0.1591 0.3247 0.055 Uiso calc R 1 . . H
C18 0.1153(11) 0.5830(6) 0.3210(3) 0.0396(16) Uani d . 1 . . C
H18A 0.0019 0.6135 0.3473 0.048 Uiso calc R 1 . . H
H18B 0.0647 0.5880 0.2826 0.048 Uiso calc R 1 . . H
C19 0.3333(11) 0.6683(6) 0.3370(3) 0.0393(16) Uani d . 1 . . C
C20 0.5131(13) 0.6364(7) 0.2942(3) 0.053(2) Uani d . 1 . . C
H20A 0.4563 0.6372 0.2563 0.079 Uiso calc R 1 . . H
H20B 0.5560 0.5553 0.2952 0.079 Uiso calc R 1 . . H
H20C 0.6410 0.6965 0.3040 0.079 Uiso calc R 1 . . H
C21 0.2748(17) 0.8020(7) 0.3389(5) 0.076(3) Uani d . 1 . . C
H21A 0.1599 0.8213 0.3659 0.115 Uiso calc R 1 . . H
H21B 0.2223 0.8088 0.3014 0.115 Uiso calc R 1 . . H
H21C 0.4057 0.8590 0.3505 0.115 Uiso calc R 1 . . H
C22 0.4177(12) 0.6674(6) 0.3976(3) 0.0453(18) Uani d . 1 . . C
H22A 0.5514 0.7251 0.4066 0.054 Uiso calc R 1 . . H
H22B 0.3053 0.6977 0.4243 0.054 Uiso calc R 1 . . H
S -0.3998(3) 0.27077(16) 0.25816(7) 0.0342(4) Uani d . 1 . . S
O5 -0.3262(8) 0.3495(4) 0.3148(2) 0.0450(12) Uani d . 1 . . O
O6 -0.2283(10) 0.2803(6) 0.2166(3) 0.0690(17) Uani d . 1 . . O
O7 -0.6049(9) 0.3157(6) 0.2391(2) 0.0621(16) Uani d . 1 . . O
O8 -0.4530(13) 0.1439(5) 0.2624(3) 0.083(2) Uani d . 1 . . O

loop_
_atom_site_aniso_label
_atom_site_aniso_U_11
_atom_site_aniso_U_22
_atom_site_aniso_U_33
_atom_site_aniso_U_12
_atom_site_aniso_U_13
_atom_site_aniso_U_23
Pt1 0.02617(13) 0.02439(12) 0.01915(12) -0.00031(9) 0.00118(9) 0.00249(9)
Pt2 0.02765(15) 0.03900(15) 0.02299(14) -0.00007(11) -0.00266(11) 0.00408(11)
N1 0.031(3) 0.033(3) 0.015(2) 0.001(2) 0.001(2) 0.005(2)
N2 0.034(3) 0.028(3) 0.021(3) -0.002(2) 0.004(2) -0.003(2)
N3 0.036(3) 0.033(3) 0.024(3) 0.000(2) 0.002(2) 0.000(2)
N4 0.034(3) 0.033(3) 0.028(3) 0.001(2) -0.006(2) 0.002(2)
N5 0.033(3) 0.045(3) 0.027(3) -0.001(3) 0.003(2) 0.005(2)
N6 0.030(3) 0.048(3) 0.033(3) -0.006(3) -0.006(2) 0.012(3)
O1 0.039(3) 0.037(2) 0.021(2) -0.001(2) 0.0055(19) 0.0018(18)
O2 0.061(3) 0.044(3) 0.038(3) -0.002(2) 0.022(3) 0.006(2)
O3 0.042(3) 0.062(3) 0.030(3) -0.010(2) -0.008(2) 0.011(2)
O4 0.065(4) 0.074(4) 0.040(3) -0.010(3) -0.008(3) 0.020(3)
C1 0.034(4) 0.031(3) 0.027(3) 0.005(3) 0.003(3) 0.006(3)
C2 0.026(3) 0.031(3) 0.037(4) -0.001(3) 0.001(3) 0.010(3)
C3 0.039(4) 0.035(3) 0.044(4) -0.009(3) 0.000(3) 0.009(3)
C4 0.058(5) 0.030(3) 0.056(5) -0.004(3) 0.004(4) 0.018(3)
C5 0.045(4) 0.031(3) 0.056(5) 0.010(3) 0.015(4) 0.010(3)
C6 0.029(3) 0.035(3) 0.041(4) 0.007(3) 0.005(3) 0.006(3)
C7 0.045(4) 0.038(3) 0.020(3) 0.000(3) 0.008(3) 0.006(3)
C8 0.046(4) 0.038(4) 0.031(4) -0.004(3) 0.008(3) 0.006(3)
C9 0.028(4) 0.075(5) 0.065(6) -0.005(4) 0.011(4) -0.022(4)
C10 0.135(10) 0.048(5) 0.048(5) -0.036(5) 0.026(6) 0.008(4)
C11 0.042(4) 0.022(3) 0.039(4) 0.001(3) 0.005(3) 0.005(3)
C12 0.041(4) 0.052(4) 0.028(4) -0.006(3) -0.007(3) 0.011(3)
C13 0.039(4) 0.040(4) 0.033(4) 0.002(3) 0.004(3) 0.002(3)
C14 0.059(5) 0.060(5) 0.043(5) -0.022(4) 0.001(4) 0.008(4)
C15 0.095(7) 0.044(4) 0.054(5) -0.014(4) -0.023(5) 0.014(4)
C16 0.084(6) 0.042(4) 0.040(4) 0.002(4) -0.001(4) -0.001(3)
C17 0.061(5) 0.046(4) 0.027(4) 0.007(4) 0.001(3) -0.003(3)
C18 0.030(4) 0.047(4) 0.042(4) 0.004(3) -0.005(3) 0.010(3)
C19 0.032(4) 0.037(4) 0.047(4) 0.002(3) -0.008(3) 0.007(3)
C20 0.048(5) 0.063(5) 0.049(5) -0.003(4) 0.008(4) 0.017(4)
C21 0.081(7) 0.046(5) 0.099(8) 0.006(5) -0.036(6) 0.010(5)
C22 0.034(4) 0.040(4) 0.057(5) -0.007(3) -0.008(3) 0.003(3)
S 0.0296(8) 0.0421(8) 0.0278(8) 0.0047(7) -0.0027(7) -0.0004(7)
O5 0.042(3) 0.050(3) 0.037(3) 0.009(2) -0.019(2) -0.004(2)
O6 0.059(4) 0.085(4) 0.065(4) 0.016(3) 0.032(3) 0.013(3)
O7 0.040(3) 0.104(4) 0.033(3) 0.030(3) -0.010(2) -0.015(3)
O8 0.119(6) 0.047(3) 0.077(5) -0.012(4) -0.004(4) 0.006(3)

loop_
_atom_type_symbol
_atom_type_description
_atom_type_scat_dispersion_real
_atom_type_scat_dispersion_imag
_atom_type_scat_source
C C 0.0033 0.0016 'International Tables Vol C Tables 4.2.6.8 and 6.1.1.4'
H H 0.0000 0.0000 'International Tables Vol C Tables 4.2.6.8 and 6.1.1.4'
N N 0.0061 0.0033 'International Tables Vol C Tables 4.2.6.8 and 6.1.1.4'
O O 0.0106 0.0060 'International Tables Vol C Tables 4.2.6.8 and 6.1.1.4'
Pt Pt -1.7033 8.3905 'International Tables Vol C Tables 4.2.6.8 and 6.1.1.4'
S S 0.1246 0.1234 'International Tables Vol C Tables 4.2.6.8 and 6.1.1.4'

loop_
_geom_angle_atom_site_label_1
_geom_angle_atom_site_label_2
_geom_angle_atom_site_label_3
_geom_angle
_geom_angle_publ_flag
N2 Pt1 N1 93.06(19) y
N2 Pt1 O1 174.38(17) ?
N1 Pt1 O1 81.50(17) y
N2 Pt1 N3 95.47(19) y
N1 Pt1 N3 171.36(19) ?
O1 Pt1 N3 90.01(18) y
N5 Pt2 N4 95.0(2) y
N5 Pt2 N6 87.4(2) y
N4 Pt2 N6 175.9(2) ?
N5 Pt2 O3 176.8(2) ?
N4 Pt2 O3 82.0(2) y
N6 Pt2 O3 95.6(2) y
C2 N1 C6 115.0(5) ?
C2 N1 Pt1 105.7(3) ?
C6 N1 Pt1 110.1(4) ?
C2 N1 H1D 108.6 ?
C6 N1 H1D 108.6 ?
Pt1 N1 H1D 108.6 ?
C7 N2 Pt1 119.9(4) ?
C7 N2 H2D 107.4 ?
Pt1 N2 H2D 107.4 ?
C7 N2 H2E 107.4 ?
Pt1 N2 H2E 107.4 ?
H2D N2 H2E 106.9 ?
C11 N3 Pt1 121.3(4) ?
C11 N3 H3D 107.0 ?
Pt1 N3 H3D 107.0 ?
C11 N3 H3E 107.0 ?
Pt1 N3 H3E 107.0 ?
H3D N3 H3E 106.7 ?
C17 N4 C13 113.6(5) ?
C17 N4 Pt2 110.2(4) ?
C13 N4 Pt2 106.1(4) ?
C17 N4 H4D 108.9 ?
C13 N4 H4D 108.9 ?
Pt2 N4 H4D 108.9 ?
C18 N5 Pt2 116.3(4) ?
C18 N5 H5D 108.2 ?
Pt2 N5 H5D 108.2 ?
C18 N5 H5E 108.2 ?
Pt2 N5 H5E 108.2 ?
H5D N5 H5E 107.4 ?
C22 N6 Pt2 115.2(4) ?
C22 N6 H6D 108.5 ?
Pt2 N6 H6D 108.5 ?
C22 N6 H6E 108.5 ?
Pt2 N6 H6E 108.5 ?
H6D N6 H6E 107.5 ?
C1 O1 Pt1 112.9(4) ?
C12 O3 Pt2 113.6(4) ?
O2 C1 O1 123.6(6) ?
O2 C1 C2 120.0(6) ?
O1 C1 C2 116.3(5) ?
N1 C2 C1 109.3(5) ?
N1 C2 C3 113.3(5) ?
C1 C2 C3 113.9(5) ?
N1 C2 H2 106.6 ?
C1 C2 H2 106.6 ?
C3 C2 H2 106.6 ?
C4 C3 C2 112.1(5) ?
C4 C3 H3A 109.2 ?
C2 C3 H3A 109.2 ?
C4 C3 H3B 109.2 ?
C2 C3 H3B 109.2 ?
H3A C3 H3B 107.9 ?
C5 C4 C3 110.1(6) ?
C5 C4 H4A 109.6 ?
C3 C4 H4A 109.6 ?
C5 C4 H4B 109.6 ?
C3 C4 H4B 109.6 ?
H4A C4 H4B 108.2 ?
C4 C5 C6 109.8(5) ?
C4 C5 H5A 109.7 ?
C6 C5 H5A 109.7 ?
C4 C5 H5B 109.7 ?
C6 C5 H5B 109.7 ?
H5A C5 H5B 108.2 ?
N1 C6 C5 112.3(5) ?
N1 C6 H6A 109.1 ?
C5 C6 H6A 109.1 ?
N1 C6 H6B 109.1 ?
C5 C6 H6B 109.1 ?
H6A C6 H6B 107.9 ?
N2 C7 C8 115.3(5) ?
N2 C7 H7A 108.5 ?
C8 C7 H7A 108.5 ?
N2 C7 H7B 108.5 ?
C8 C7 H7B 108.5 ?
H7A C7 H7B 107.5 ?
C7 C8 C11 111.2(6) ?
C7 C8 C9 111.2(6) ?
C11 C8 C9 111.5(6) ?
C7 C8 C10 106.6(6) ?
C11 C8 C10 106.4(6) ?
C9 C8 C10 109.7(7) ?
C8 C9 H9A 109.5 ?
C8 C9 H9B 109.5 ?
H9A C9 H9B 109.5 ?
C8 C9 H9C 109.5 ?
H9A C9 H9C 109.5 ?
H9B C9 H9C 109.5 ?
C8 C10 H10A 109.5 ?
C8 C10 H10B 109.5 ?
H10A C10 H10B 109.5 ?
C8 C10 H10C 109.5 ?
H10A C10 H10C 109.5 ?
H10B C10 H10C 109.5 ?
N3 C11 C8 114.0(5) ?
N3 C11 H11A 108.8 ?
C8 C11 H11A 108.8 ?
N3 C11 H11B 108.8 ?
C8 C11 H11B 108.8 ?
H11A C11 H11B 107.7 ?
O4 C12 O3 122.3(6) ?
O4 C12 C13 122.2(6) ?
O3 C12 C13 115.5(6) ?
N4 C13 C14 112.9(5) ?
N4 C13 C12 109.1(5) ?
C14 C13 C12 113.9(6) ?
N4 C13 H13 106.8 ?
C14 C13 H13 106.8 ?
C12 C13 H13 106.8 ?
C15 C14 C13 113.7(7) ?
C15 C14 H14A 108.8 ?
C13 C14 H14A 108.8 ?
C15 C14 H14B 108.8 ?
C13 C14 H14B 108.8 ?
H14A C14 H14B 107.7 ?
C16 C15 C14 110.5(7) ?
C16 C15 H15A 109.5 ?
C14 C15 H15A 109.5 ?
C16 C15 H15B 109.5 ?
C14 C15 H15B 109.5 ?
H15A C15 H15B 108.1 ?
C15 C16 C17 108.4(6) ?
C15 C16 H16A 110.0 ?
C17 C16 H16A 110.0 ?
C15 C16 H16B 110.0 ?
C17 C16 H16B 110.0 ?
H16A C16 H16B 108.4 ?
N4 C17 C16 112.6(6) ?
N4 C17 H17A 109.1 ?
C16 C17 H17A 109.1 ?
N4 C17 H17B 109.1 ?
C16 C17 H17B 109.1 ?
H17A C17 H17B 107.8 ?
N5 C18 C19 114.5(5) ?
N5 C18 H18A 108.6 ?
C19 C18 H18A 108.6 ?
N5 C18 H18B 108.6 ?
C19 C18 H18B 108.6 ?
H18A C18 H18B 107.6 ?
C20 C19 C22 110.8(6) ?
C20 C19 C18 112.4(6) ?
C22 C19 C18 111.1(6) ?
C20 C19 C21 110.0(7) ?
C22 C19 C21 105.6(6) ?
C18 C19 C21 106.7(6) ?
C19 C20 H20A 109.5 ?
C19 C20 H20B 109.5 ?
H20A C20 H20B 109.5 ?
C19 C20 H20C 109.5 ?
H20A C20 H20C 109.5 ?
H20B C20 H20C 109.5 ?
C19 C21 H21A 109.5 ?
C19 C21 H21B 109.5 ?
H21A C21 H21B 109.5 ?
C19 C21 H21C 109.5 ?
H21A C21 H21C 109.5 ?
H21B C21 H21C 109.5 ?
N6 C22 C19 115.3(6) ?
N6 C22 H22A 108.4 ?
C19 C22 H22A 108.4 ?
N6 C22 H22B 108.4 ?
C19 C22 H22B 108.4 ?
H22A C22 H22B 107.5 ?
O8 S O6 110.7(4) ?
O8 S O7 107.5(4) ?
O6 S O7 109.4(4) ?
O8 S O5 111.1(4) ?
O6 S O5 110.2(4) ?
O7 S O5 107.8(3) ?

loop_
_geom_bond_atom_site_label_1
_geom_bond_atom_site_label_2
_geom_bond_site_symmetry_2
_geom_bond_distance
_geom_bond_publ_flag
Pt1 N2 . 2.025(5) y
Pt1 N1 . 2.028(5) y
Pt1 O1 . 2.034(4) y
Pt1 N3 . 2.044(5) y
Pt2 N5 . 2.010(5) y
Pt2 N4 . 2.029(5) y
Pt2 N6 . 2.035(5) y
Pt2 O3 . 2.038(5) y
N1 C2 . 1.485(8) ?
N1 C6 . 1.489(8) ?
N1 H1D . 0.9100 ?
N2 C7 . 1.465(7) ?
N2 H2D . 0.9000 ?
N2 H2E . 0.9000 ?
N3 C11 . 1.478(7) ?
N3 H3D . 0.9000 ?
N3 H3E . 0.9000 ?
N4 C17 . 1.473(8) ?
N4 C13 . 1.489(8) ?
N4 H4D . 0.9100 ?
N5 C18 . 1.478(8) ?
N5 H5D . 0.9000 ?
N5 H5E . 0.9000 ?
N6 C22 . 1.479(8) ?
N6 H6D . 0.9000 ?
N6 H6E . 0.9000 ?
O1 C1 . 1.302(7) ?
O2 C1 . 1.215(7) ?
O3 C12 . 1.315(8) ?
O4 C12 . 1.216(8) ?
C1 C2 . 1.526(8) ?
C2 C3 . 1.528(8) ?
C2 H2 . 0.9800 ?
C3 C4 . 1.513(10) ?
C3 H3A . 0.9700 ?
C3 H3B . 0.9700 ?
C4 C5 . 1.501(10) ?
C4 H4A . 0.9700 ?
C4 H4B . 0.9700 ?
C5 C6 . 1.529(8) ?
C5 H5A . 0.9700 ?
C5 H5B . 0.9700 ?
C6 H6A . 0.9700 ?
C6 H6B . 0.9700 ?
C7 C8 . 1.513(9) ?
C7 H7A . 0.9700 ?
C7 H7B . 0.9700 ?
C8 C11 . 1.518(9) ?
C8 C9 . 1.519(11) ?
C8 C10 . 1.541(9) ?
C9 H9A . 0.9600 ?
C9 H9B . 0.9600 ?
C9 H9C . 0.9600 ?
C10 H10A . 0.9600 ?
C10 H10B . 0.9600 ?
C10 H10C . 0.9600 ?
C11 H11A . 0.9700 ?
C11 H11B . 0.9700 ?
C12 C13 . 1.525(9) ?
C13 C14 . 1.523(9) ?
C13 H13 . 0.9800 ?
C14 C15 . 1.513(12) ?
C14 H14A . 0.9700 ?
C14 H14B . 0.9700 ?
C15 C16 . 1.501(11) ?
C15 H15A . 0.9700 ?
C15 H15B . 0.9700 ?
C16 C17 . 1.530(10) ?
C16 H16A . 0.9700 ?
C16 H16B . 0.9700 ?
C17 H17A . 0.9700 ?
C17 H17B . 0.9700 ?
C18 C19 . 1.535(9) ?
C18 H18A . 0.9700 ?
C18 H18B . 0.9700 ?
C19 C20 . 1.513(10) ?
C19 C22 . 1.518(10) ?
C19 C21 . 1.540(10) ?
C20 H20A . 0.9600 ?
C20 H20B . 0.9600 ?
C20 H20C . 0.9600 ?
C21 H21A . 0.9600 ?
C21 H21B . 0.9600 ?
C21 H21C . 0.9600 ?
C22 H22A . 0.9700 ?
C22 H22B . 0.9700 ?
S O8 . 1.433(6) ?
S O6 . 1.453(6) ?
S O7 . 1.466(5) ?
S O5 . 1.479(5) ?

loop_
_geom_hbond_atom_site_label_D
_geom_hbond_atom_site_label_H
_geom_hbond_atom_site_label_A
_geom_hbond_site_symmetry_A
_geom_hbond_distance_DH
_geom_hbond_distance_HA
_geom_hbond_distance_DA
_geom_hbond_angle_DHA
N1 H1D O7 1_655 0.91 1.85 2.745(7) 169
N2 H2D O7 1_655 0.90 2.18 2.987(7) 150
N2 H2E O6 . 0.90 2.03 2.882(8) 158
N3 H3D O1 2 0.90 2.15 3.022(7) 163
N3 H3E O2 2_655 0.90 2.12 2.974(7) 158
N4 H4D O5 . 0.91 1.91 2.787(7) 161
N5 H5D O7 1_655 0.90 1.95 2.817(7) 160
N5 H5E O5 . 0.90 2.05 2.877(7) 152
N6 H6D O3 2_666 0.90 2.20 3.074(7) 163
N6 H6E O5 1_655 0.90 2.31 3.100(8) 147
